data_7701807
loop_
_publ_author_name
'Shiga, Takuya'
'Okawa, Natsumi'
'Oshio, Hiroki'

_publ_section_title
;
 A triple-triangle cluster derived from a simple tridentate ligand
;
_journal_name_full 'Dalton Transactions'
_journal_paper_doi 10.1039/C9DT03232K
_journal_year 2019
_chemical_formula_moiety 'C138 H97 Fe7 N30 O14, 4(B F4) [+ solvent]'
_chemical_formula_sum 'C138 H97 B4 F16 Fe7 N30 O14'
_chemical_formula_weight 3137.64
_space_group_crystal_system monoclinic
_space_group_IT_number 15
_space_group_name_Hall '-C 2yc'
_space_group_name_H-M_alt 'C 1 2/c 1'
_atom_sites_solution_hydrogens geom
_audit_creation_method SHELXL-2016/6
_audit_update_record
;
2019-08-01 deposited with the CCDC.	2019-10-29 downloaded from the CCDC.
;
_cell_angle_alpha 90
_cell_angle_beta 100.3570(10)
_cell_angle_gamma 90
_cell_formula_units_Z 4
_cell_length_a 31.366(2)
_cell_length_b 21.3000(16)
_cell_length_c 25.0526(19)
_cell_measurement_reflns_used 9342
_cell_measurement_temperature 100(2)
_cell_measurement_theta_max 26.64
_cell_measurement_theta_min 2.22
_cell_volume 16465(2)
_computing_cell_refinement 'Bruker SAINT'
_computing_data_collection 'Bruker APEX2'
_computing_data_reduction 'Bruker SAINT'
_computing_molecular_graphics 'Bruker SHELXTL'
_computing_publication_material 'Bruker SHELXTL'
_computing_structure_refinement 'SHELXL-2016/6 (Sheldrick, 2016)'
_computing_structure_solution 'SHELXT 2014/5 (Sheldrick, 2014)'
_diffrn_ambient_temperature 100(2)
_diffrn_detector_area_resol_mean 8.366
_diffrn_measured_fraction_theta_full 0.999
_diffrn_measured_fraction_theta_max 0.992
_diffrn_measurement_device_type 'Bruker APEX-II CCD'
_diffrn_measurement_method '\f and \w scans'
_diffrn_radiation_type MoK\a
_diffrn_radiation_wavelength 0.71073
_diffrn_reflns_av_R_equivalents 0.0502
_diffrn_reflns_av_unetI/netI 0.0727
_diffrn_reflns_Laue_measured_fraction_full 0.999
_diffrn_reflns_Laue_measured_fraction_max 0.992
_diffrn_reflns_limit_h_max 36
_diffrn_reflns_limit_h_min -40
_diffrn_reflns_limit_k_max 27
_diffrn_reflns_limit_k_min -27
_diffrn_reflns_limit_l_max 32
_diffrn_reflns_limit_l_min -22
_diffrn_reflns_number 47723
_diffrn_reflns_point_group_measured_fraction_full 0.999
_diffrn_reflns_point_group_measured_fraction_max 0.992
_diffrn_reflns_theta_full 25.242
_diffrn_reflns_theta_max 27.487
_diffrn_reflns_theta_min 1.162
_diffrn_source 'fine-focus sealed tube'
_exptl_absorpt_coefficient_mu 0.680
_exptl_absorpt_correction_T_max 0.7456
_exptl_absorpt_correction_T_min 0.6145
_exptl_absorpt_correction_type empirical
_exptl_absorpt_process_details SADABS
_exptl_crystal_colour orange
_exptl_crystal_density_diffrn 1.266
_exptl_crystal_density_meas ?
_exptl_crystal_description columnar
_exptl_crystal_F_000 6372
_exptl_crystal_size_max 0.400
_exptl_crystal_size_mid 0.200
_exptl_crystal_size_min 0.150
_refine_diff_density_max 1.154
_refine_diff_density_min -1.276
_refine_diff_density_rms 0.087
_refine_ls_extinction_method none
_refine_ls_goodness_of_fit_ref 1.027
_refine_ls_hydrogen_treatment constr
_refine_ls_matrix_type full
_refine_ls_number_parameters 943
_refine_ls_number_reflns 18763
_refine_ls_number_restraints 144
_refine_ls_restrained_S_all 1.024
_refine_ls_R_factor_all 0.1217
_refine_ls_R_factor_gt 0.0691
_refine_ls_shift/su_max 0.004
_refine_ls_shift/su_mean 0.000
_refine_ls_structure_factor_coef Fsqd
_refine_ls_weighting_details 'w=1/[\s^2^(Fo^2^)+(0.1091P)^2^+50.4462P] where P=(Fo^2^+2Fc^2^)/3'
_refine_ls_weighting_scheme calc
_refine_ls_wR_factor_gt 0.1859
_refine_ls_wR_factor_ref 0.2291
_reflns_Friedel_coverage 0.000
_reflns_number_gt 10944
_reflns_number_total 18763
_reflns_threshold_expression 'I > 2\s(I)'
_cod_data_source_file c9dt03232k2.cif
_cod_data_source_block platon_Fe7
_cod_depositor_comments
;
The following automatic conversions were performed:

data item '_exptl_crystal_density_meas' value 'not measured' was
changed to '?' -- the value is perceived as not measured.

Automatic conversion script
Id: cif_fix_values 6909 2019-04-08 15:41:33Z antanas 
;
_cod_original_sg_symbol_H-M 'C 2/c'
_cod_database_code 7701807
_shelx_shelxl_version_number 2016/6
_shelx_space_group_comment
;
The symmetry employed for this shelxl refinement is uniquely defined
by the following loop, which should always be used as a source of
symmetry information in preference to the above space-group names.
They are only intended as comments.
;
_shelx_estimated_absorpt_t_min 0.773
_shelx_estimated_absorpt_t_max 0.905

loop_
_space_group_symop_operation_xyz
'x, y, z'
'-x, y, -z+1/2'
'x+1/2, y+1/2, z'
'-x+1/2, y+1/2, -z+1/2'
'-x, -y, -z'
'x, -y, z-1/2'
'-x+1/2, -y+1/2, -z'
'x+1/2, -y+1/2, z-1/2'

loop_
_atom_site_label
_atom_site_type_symbol
_atom_site_fract_x
_atom_site_fract_y
_atom_site_fract_z
_atom_site_U_iso_or_equiv
_atom_site_adp_type
_atom_site_occupancy
_atom_site_site_symmetry_order
_atom_site_calc_flag
_atom_site_refinement_flags_posn
_atom_site_refinement_flags_adp
_atom_site_refinement_flags_occupancy
Fe1 Fe 0.500000 0.23250(4) 0.250000 0.0321(2) Uani 1 2 d S T P
Fe2 Fe 0.54499(2) 0.08587(3) 0.28185(2) 0.03545(17) Uani 1 1 d . . .
Fe3 Fe 0.52072(2) 0.26453(3) 0.38804(2) 0.03678(17) Uani 1 1 d . . .
Fe4 Fe 0.56284(2) 0.35040(3) 0.31816(3) 0.03698(17) Uani 1 1 d . . .
N1 N 0.58130(13) 0.11308(18) 0.17305(14) 0.0413(9) Uani 1 1 d . . .
N2 N 0.57825(13) 0.07665(18) 0.21644(15) 0.0418(9) Uani 1 1 d . . .
N3 N 0.58697(13) 0.00554(17) 0.29939(14) 0.0398(9) Uani 1 1 d . . .
N4 N 0.53954(13) 0.05494(17) 0.36157(14) 0.0387(9) Uani 1 1 d . . .
N5 N 0.52355(13) 0.08063(17) 0.40253(14) 0.0381(9) Uani 1 1 d . . .
H5 H 0.505809 0.112975 0.398896 0.046 Uiso 1 1 calc R U .
N6 N 0.60396(13) 0.17130(18) 0.41892(15) 0.0426(9) Uani 1 1 d . . .
H6 H 0.606135 0.160955 0.385511 0.051 Uiso 1 1 calc R U .
N7 N 0.57417(13) 0.21166(18) 0.43149(15) 0.0421(9) Uani 1 1 d . . .
N8 N 0.51968(14) 0.27684(18) 0.47335(15) 0.0432(9) Uani 1 1 d . . .
N9 N 0.46321(14) 0.31416(18) 0.39319(15) 0.0432(9) Uani 1 1 d . . .
N10 N 0.42684(13) 0.32856(18) 0.35703(16) 0.0433(9) Uani 1 1 d . . .
N11 N 0.63619(13) 0.24850(19) 0.30935(17) 0.0452(10) Uani 1 1 d . . .
H11 H 0.618616 0.218056 0.295622 0.054 Uiso 0.5 1 calc R U P
N12 N 0.62323(13) 0.30653(18) 0.32223(17) 0.0438(9) Uani 1 1 d . . .
N13 N 0.61135(13) 0.42163(18) 0.34386(17) 0.0453(10) Uani 1 1 d . . .
N14 N 0.52934(13) 0.43714(17) 0.32117(16) 0.0401(9) Uani 1 1 d . . .
N15 N 0.48810(12) 0.45555(17) 0.30863(15) 0.0382(9) Uani 1 1 d . . .
H15 H 0.466150 0.429844 0.298681 0.046 Uiso 1 1 calc R U .
O1 O 0.55530(8) 0.23046(12) 0.22669(10) 0.0261(6) Uani 1 1 d . . .
O2 O 0.500000 0.14102(19) 0.250000 0.0365(10) Uani 1 2 d S T P
O3 O 0.52543(10) 0.27906(13) 0.31408(12) 0.0359(7) Uani 1 1 d . . .
O4 O 0.500000 0.02403(17) 0.250000 0.0299(9) Uani 1 2 d S T P
O5 O 0.55981(9) 0.33885(13) 0.39612(11) 0.0339(7) Uani 1 1 d . . .
O6 O 0.58680(9) 0.14527(12) 0.31505(10) 0.0260(6) Uani 1 1 d . . .
O7 O 0.48727(8) 0.18939(11) 0.37824(10) 0.0248(6) Uani 1 1 d . . .
O8 O 0.56027(8) 0.36548(12) 0.24268(10) 0.0255(6) Uani 1 1 d . . .
C1 C 0.6103(2) 0.1762(3) 0.0796(2) 0.0578(14) Uani 1 1 d . . .
H1 H 0.595437 0.201681 0.101411 0.069 Uiso 1 1 calc R U .
C2 C 0.6222(2) 0.2006(3) 0.0332(2) 0.0675(17) Uani 1 1 d . . .
H2 H 0.615153 0.242944 0.023410 0.081 Uiso 1 1 calc R U .
C9 C 0.60329(16) 0.0263(2) 0.21418(17) 0.0414(11) Uani 1 1 d . . .
C10 C 0.60756(17) -0.0162(2) 0.26038(19) 0.0449(12) Uani 1 1 d . . .
C11 C 0.62973(19) -0.0734(3) 0.2672(2) 0.0567(15) Uani 1 1 d . . .
H11A H 0.643913 -0.089391 0.239643 0.068 Uiso 1 1 calc R U .
C12 C 0.6306(2) -0.1063(3) 0.3152(2) 0.0626(16) Uani 1 1 d . . .
H12 H 0.645550 -0.145222 0.320649 0.075 Uiso 1 1 calc R U .
C13 C 0.60960(19) -0.0827(2) 0.3554(2) 0.0541(14) Uani 1 1 d . . .
H13 H 0.609974 -0.104967 0.388280 0.065 Uiso 1 1 calc R U .
C14 C 0.58842(17) -0.0265(2) 0.34617(18) 0.0444(12) Uani 1 1 d . . .
C15 C 0.56461(16) 0.0072(2) 0.38335(18) 0.0397(11) Uani 1 1 d . . .
C16 C 0.56417(17) 0.0027(2) 0.43889(17) 0.0416(11) Uani 1 1 d . . .
H16 H 0.578885 -0.027448 0.463521 0.050 Uiso 1 1 calc R U .
C17 C 0.53796(16) 0.0509(2) 0.45057(17) 0.0387(10) Uani 1 1 d . . .
C18 C 0.52544(16) 0.0730(2) 0.50063(17) 0.0406(11) Uani 1 1 d . . .
C19 C 0.54868(19) 0.0542(3) 0.55067(19) 0.0516(13) Uani 1 1 d . . .
H19 H 0.571939 0.025316 0.552284 0.062 Uiso 1 1 calc R U .
C20 C 0.5379(2) 0.0777(3) 0.5984(2) 0.0603(15) Uani 1 1 d . . .
H20 H 0.554023 0.064792 0.632460 0.072 Uiso 1 1 calc R U .
C21 C 0.5042(2) 0.1194(3) 0.5968(2) 0.0570(14) Uani 1 1 d . . .
H21 H 0.497287 0.135385 0.629587 0.068 Uiso 1 1 calc R U .
C22 C 0.4805(2) 0.1381(2) 0.5476(2) 0.0523(13) Uani 1 1 d . . .
H22 H 0.457108 0.166668 0.546315 0.063 Uiso 1 1 calc R U .
C23 C 0.49122(18) 0.1148(2) 0.49986(19) 0.0453(12) Uani 1 1 d . . .
H23 H 0.474790 0.127589 0.466003 0.054 Uiso 1 1 calc R U .
C24 C 0.67155(19) 0.0783(3) 0.4113(2) 0.0610(15) Uani 1 1 d . . .
H24 H 0.654828 0.093090 0.378244 0.073 Uiso 1 1 calc R U .
C25 C 0.7036(2) 0.0333(3) 0.4101(3) 0.0720(18) Uani 1 1 d . . .
H25 H 0.708052 0.017215 0.376198 0.086 Uiso 1 1 calc R U .
C26 C 0.7283(2) 0.0122(3) 0.4561(3) 0.0741(18) Uani 1 1 d . . .
H26 H 0.751018 -0.016885 0.454828 0.089 Uiso 1 1 calc R U .
C27 C 0.7198(3) 0.0341(3) 0.5059(3) 0.095(3) Uani 1 1 d . . .
H27 H 0.735740 0.017767 0.538820 0.114 Uiso 1 1 calc R U .
C28 C 0.6885(2) 0.0789(3) 0.5076(3) 0.085(2) Uani 1 1 d . . .
H28 H 0.683760 0.094322 0.541621 0.102 Uiso 1 1 calc R U .
C29 C 0.66398(17) 0.1016(2) 0.4601(2) 0.0494(12) Uani 1 1 d . . .
C30 C 0.63003(17) 0.1486(2) 0.4634(2) 0.0462(12) Uani 1 1 d . . .
C31 C 0.61677(17) 0.1768(2) 0.5080(2) 0.0479(12) Uani 1 1 d . . .
H31 H 0.628843 0.170858 0.545208 0.057 Uiso 1 1 calc R U .
C32 C 0.58231(16) 0.2152(2) 0.48654(18) 0.0424(11) Uani 1 1 d . . .
C33 C 0.55208(17) 0.2535(2) 0.51027(19) 0.0453(12) Uani 1 1 d . . .
C34 C 0.5542(2) 0.2653(3) 0.5652(2) 0.0579(14) Uani 1 1 d . . .
H34 H 0.577770 0.250184 0.591328 0.069 Uiso 1 1 calc R U .
C35 C 0.5211(2) 0.2998(3) 0.5809(2) 0.0635(16) Uani 1 1 d . . .
H35 H 0.521482 0.307523 0.618359 0.076 Uiso 1 1 calc R U .
C36 C 0.4877(2) 0.3230(3) 0.5430(2) 0.0589(15) Uani 1 1 d . . .
H36 H 0.465129 0.346966 0.553767 0.071 Uiso 1 1 calc R U .
C37 C 0.48772(18) 0.3106(2) 0.4884(2) 0.0475(12) Uani 1 1 d . . .
C38 C 0.45470(18) 0.3283(2) 0.44267(19) 0.0456(12) Uani 1 1 d . . .
C39 C 0.41277(18) 0.3530(2) 0.4378(2) 0.0533(13) Uani 1 1 d . . .
H39 H 0.398973 0.367484 0.466315 0.064 Uiso 1 1 calc R U .
C40 C 0.39575(18) 0.3518(2) 0.3832(2) 0.0503(13) Uani 1 1 d . . .
C41 C 0.3522(2) 0.3708(4) 0.3549(3) 0.0928(9) Uani 1 1 d . U .
C42 C 0.3197(2) 0.3835(4) 0.3861(3) 0.0932(9) Uani 1 1 d . U .
H42 H 0.326516 0.380909 0.424587 0.112 Uiso 1 1 calc R U .
C43 C 0.2780(2) 0.3995(4) 0.3611(3) 0.0933(9) Uani 1 1 d . U .
H43 H 0.256080 0.406023 0.382189 0.112 Uiso 1 1 calc R U .
C44 C 0.2685(2) 0.4060(4) 0.3052(3) 0.0931(9) Uani 1 1 d . U .
H44 H 0.241979 0.424425 0.288088 0.112 Uiso 1 1 calc R U .
C45 C 0.2969(2) 0.3863(4) 0.2765(3) 0.0929(9) Uani 1 1 d . U .
H45 H 0.288808 0.384001 0.238142 0.111 Uiso 1 1 calc R U .
C46 C 0.3392(2) 0.3683(4) 0.3010(3) 0.0928(9) Uani 1 1 d . U .
H46 H 0.358795 0.354069 0.278788 0.111 Uiso 1 1 calc R U .
B1 B 0.8107(3) 0.3769(8) 0.3483(3) 0.130(6) Uani 1 1 d . . .
B2 B 0.5987(4) 0.7177(4) 0.3813(4) 0.102(4) Uani 1 1 d . . .
F1 F 0.79886(14) 0.3270(2) 0.38246(15) 0.1058(16) Uani 1 1 d . . .
F2 F 0.80211(16) 0.3495(3) 0.29588(16) 0.135(2) Uani 1 1 d . . .
C3 C 0.6439(2) 0.1654(3) 0.0011(2) 0.0643(16) Uani 1 1 d . . .
H3 H 0.651850 0.183038 -0.030518 0.077 Uiso 1 1 calc R U .
F3 F 0.7876(2) 0.4273(5) 0.3516(4) 0.207(4) Uani 1 1 d . . .
C4 C 0.6541(2) 0.1043(3) 0.0151(2) 0.0613(15) Uani 1 1 d . . .
H4 H 0.669557 0.080002 -0.006900 0.074 Uiso 1 1 calc R U .
F4 F 0.85252(12) 0.3871(2) 0.36342(15) 0.0949(14) Uani 1 1 d . . .
C5 C 0.64227(19) 0.0770(3) 0.0612(2) 0.0540(14) Uani 1 1 d . . .
H5A H 0.648924 0.034365 0.070108 0.065 Uiso 1 1 calc R U .
F5 F 0.5666(2) 0.6812(2) 0.3525(2) 0.153(3) Uani 1 1 d . . .
C6 C 0.62025(17) 0.1143(2) 0.09406(19) 0.0466(12) Uani 1 1 d . . .
F6 F 0.58205(19) 0.77237(19) 0.3920(2) 0.1185(17) Uani 1 1 d . . .
C7 C 0.60866(16) 0.0852(2) 0.14292(17) 0.0397(11) Uani 1 1 d . . .
F7 F 0.6300(2) 0.7259(4) 0.3525(3) 0.189(3) Uani 1 1 d . . .
C8 C 0.62289(17) 0.0297(2) 0.16832(18) 0.0461(12) Uani 1 1 d . . .
H8 H 0.642028 -0.000029 0.157041 0.055 Uiso 1 1 calc R U .
F8 F 0.6136(2) 0.6880(3) 0.4318(2) 0.160(2) Uani 1 1 d . . .
C47 C 0.68493(18) 0.1392(3) 0.2778(3) 0.0592(15) Uani 1 1 d . . .
H47 H 0.655329 0.142251 0.261056 0.071 Uiso 1 1 calc R U .
C48 C 0.7091(2) 0.0862(3) 0.2688(3) 0.0698(17) Uani 1 1 d . . .
H48 H 0.695978 0.053457 0.245766 0.084 Uiso 1 1 calc R U .
C49 C 0.7517(2) 0.0818(3) 0.2932(3) 0.082(2) Uani 1 1 d . . .
H49 H 0.768303 0.046287 0.286539 0.099 Uiso 1 1 calc R U .
C50 C 0.7707(2) 0.1286(4) 0.3274(3) 0.092(2) Uani 1 1 d . . .
H50 H 0.800023 0.124812 0.345016 0.111 Uiso 1 1 calc R U .
C51 C 0.7470(2) 0.1810(4) 0.3361(3) 0.078(2) Uani 1 1 d . . .
H51 H 0.760239 0.213279 0.359521 0.094 Uiso 1 1 calc R U .
C52 C 0.70383(17) 0.1869(3) 0.3109(2) 0.0536(13) Uani 1 1 d . . .
C53 C 0.68004(16) 0.2441(2) 0.3207(2) 0.0477(12) Uani 1 1 d . . .
C54 C 0.69583(17) 0.3017(3) 0.3411(2) 0.0535(13) Uani 1 1 d . . .
H54 H 0.725291 0.313228 0.352679 0.064 Uiso 1 1 calc R U .
C55 C 0.65953(16) 0.3388(2) 0.3411(2) 0.0479(12) Uani 1 1 d . . .
C56 C 0.65363(17) 0.4050(3) 0.3534(2) 0.0542(13) Uani 1 1 d . . .
C57 C 0.6853(2) 0.4479(3) 0.3709(3) 0.0758(19) Uani 1 1 d . . .
H57 H 0.714981 0.435966 0.377902 0.091 Uiso 1 1 calc R U .
C58 C 0.6730(2) 0.5098(3) 0.3784(3) 0.085(2) Uani 1 1 d . . .
H58 H 0.694552 0.540451 0.390609 0.102 Uiso 1 1 calc R U .
C59 C 0.6298(2) 0.5271(3) 0.3682(3) 0.0742(19) Uani 1 1 d . . .
H59 H 0.621330 0.569172 0.373201 0.089 Uiso 1 1 calc R U .
C60 C 0.59949(18) 0.4813(2) 0.3507(2) 0.0514(13) Uani 1 1 d . . .
C61 C 0.55225(17) 0.4902(2) 0.3363(2) 0.0444(11) Uani 1 1 d . . .
C62 C 0.52500(17) 0.5416(2) 0.3318(2) 0.0448(11) Uani 1 1 d . . .
H62 H 0.532923 0.584037 0.339881 0.054 Uiso 1 1 calc R U .
C63 C 0.48405(17) 0.5187(2) 0.31307(19) 0.0437(11) Uani 1 1 d . . .
C64 C 0.4417(2) 0.5483(3) 0.2976(3) 0.0745(7) Uani 1 1 d . U .
C65 C 0.4386(2) 0.6114(3) 0.2825(3) 0.0746(7) Uani 1 1 d . U .
H65 H 0.464273 0.635746 0.284591 0.090 Uiso 1 1 calc R U .
C66 C 0.3987(2) 0.6389(3) 0.2643(3) 0.0751(7) Uani 1 1 d . U .
H66 H 0.396842 0.681882 0.253946 0.090 Uiso 1 1 calc R U .
C67 C 0.3620(2) 0.6039(3) 0.2615(3) 0.0754(7) Uani 1 1 d . U .
H67 H 0.334630 0.623038 0.249338 0.090 Uiso 1 1 calc R U .
C68 C 0.3635(2) 0.5416(3) 0.2758(3) 0.0754(7) Uani 1 1 d . U .
H68 H 0.337680 0.517483 0.272807 0.090 Uiso 1 1 calc R U .
C69 C 0.4038(2) 0.5145(3) 0.2949(3) 0.0749(7) Uani 1 1 d . U .
H69 H 0.405274 0.471927 0.306380 0.090 Uiso 1 1 calc R U .

loop_
_atom_site_aniso_label
_atom_site_aniso_U_11
_atom_site_aniso_U_22
_atom_site_aniso_U_33
_atom_site_aniso_U_23
_atom_site_aniso_U_13
_atom_site_aniso_U_12
Fe1 0.0368(5) 0.0303(4) 0.0285(4) 0.000 0.0038(4) 0.000
Fe2 0.0469(4) 0.0329(3) 0.0275(3) 0.0018(2) 0.0091(3) 0.0031(3)
Fe3 0.0446(4) 0.0343(3) 0.0300(3) -0.0023(3) 0.0029(3) -0.0002(3)
Fe4 0.0340(4) 0.0334(3) 0.0411(4) -0.0004(3) 0.0002(3) -0.0010(3)
N1 0.050(2) 0.046(2) 0.0294(18) 0.0056(16) 0.0093(17) -0.0021(19)
N2 0.051(2) 0.043(2) 0.0330(19) 0.0044(16) 0.0113(18) 0.0013(19)
N3 0.051(2) 0.036(2) 0.0342(19) 0.0026(16) 0.0134(18) 0.0053(18)
N4 0.056(3) 0.0319(19) 0.0299(18) 0.0024(15) 0.0134(18) 0.0030(18)
N5 0.049(2) 0.037(2) 0.0286(18) 0.0044(15) 0.0097(17) 0.0043(17)
N6 0.048(2) 0.044(2) 0.0337(19) 0.0005(17) -0.0001(18) 0.0054(19)
N7 0.047(2) 0.045(2) 0.0325(19) 0.0007(17) 0.0018(18) 0.0032(19)
N8 0.055(3) 0.040(2) 0.0319(19) -0.0046(16) 0.0012(18) -0.0044(19)
N9 0.055(3) 0.037(2) 0.037(2) -0.0073(16) 0.0075(19) -0.0020(19)
N10 0.043(2) 0.040(2) 0.044(2) -0.0029(17) 0.0003(19) 0.0046(18)
N11 0.037(2) 0.046(2) 0.053(2) 0.0022(19) 0.0077(19) 0.0050(18)
N12 0.037(2) 0.039(2) 0.053(2) 0.0024(18) 0.0002(19) -0.0003(18)
N13 0.038(2) 0.042(2) 0.051(2) -0.0019(18) -0.0047(19) -0.0044(18)
N14 0.039(2) 0.035(2) 0.044(2) 0.0001(17) 0.0014(18) -0.0036(17)
N15 0.035(2) 0.033(2) 0.046(2) -0.0060(16) 0.0036(18) -0.0007(16)
O1 0.0237(14) 0.0299(14) 0.0243(13) 0.0033(11) 0.0034(11) 0.0006(11)
O2 0.043(3) 0.035(2) 0.031(2) 0.000 0.0056(19) 0.000
O3 0.0358(17) 0.0365(16) 0.0346(15) 0.0005(13) 0.0041(13) -0.0007(13)
O4 0.039(2) 0.026(2) 0.0263(19) 0.000 0.0081(18) 0.000
O5 0.0363(17) 0.0314(15) 0.0312(15) -0.0029(12) -0.0014(13) -0.0043(13)
O6 0.0306(15) 0.0263(14) 0.0197(12) 0.0005(10) 0.0004(11) 0.0023(11)
O7 0.0306(15) 0.0196(13) 0.0234(12) -0.0007(10) 0.0030(11) -0.0009(11)
O8 0.0233(14) 0.0225(13) 0.0289(13) 0.0031(10) 0.0000(11) 0.0018(11)
C1 0.072(4) 0.062(3) 0.043(3) 0.011(2) 0.019(3) 0.002(3)
C2 0.089(5) 0.067(4) 0.051(3) 0.018(3) 0.025(3) 0.003(3)
C9 0.054(3) 0.040(3) 0.031(2) 0.0028(19) 0.011(2) 0.011(2)
C10 0.057(3) 0.042(3) 0.038(2) 0.002(2) 0.015(2) 0.010(2)
C11 0.075(4) 0.053(3) 0.048(3) 0.008(2) 0.026(3) 0.018(3)
C12 0.095(5) 0.044(3) 0.054(3) 0.013(2) 0.027(3) 0.024(3)
C13 0.084(4) 0.040(3) 0.042(3) 0.010(2) 0.022(3) 0.016(3)
C14 0.061(3) 0.039(3) 0.034(2) 0.0063(19) 0.011(2) 0.004(2)
C15 0.051(3) 0.032(2) 0.037(2) 0.0056(19) 0.011(2) 0.002(2)
C16 0.060(3) 0.034(2) 0.032(2) 0.0048(18) 0.011(2) 0.005(2)
C17 0.053(3) 0.032(2) 0.032(2) 0.0049(18) 0.010(2) -0.004(2)
C18 0.056(3) 0.035(2) 0.031(2) 0.0007(18) 0.010(2) -0.001(2)
C19 0.064(4) 0.059(3) 0.031(2) 0.002(2) 0.006(2) 0.004(3)
C20 0.072(4) 0.078(4) 0.029(2) -0.007(2) 0.003(3) 0.003(3)
C21 0.077(4) 0.060(3) 0.036(3) -0.011(2) 0.016(3) -0.004(3)
C22 0.076(4) 0.040(3) 0.046(3) -0.005(2) 0.023(3) -0.004(3)
C23 0.066(3) 0.038(3) 0.033(2) 0.003(2) 0.014(2) -0.003(2)
C24 0.057(4) 0.076(4) 0.050(3) 0.015(3) 0.012(3) 0.020(3)
C25 0.071(4) 0.081(4) 0.066(4) 0.008(3) 0.017(3) 0.020(4)
C26 0.060(4) 0.070(4) 0.086(5) -0.002(4) -0.003(4) 0.018(3)
C27 0.105(6) 0.086(5) 0.072(4) -0.022(4) -0.043(4) 0.046(4)
C28 0.099(5) 0.077(5) 0.061(4) -0.022(3) -0.035(4) 0.035(4)
C29 0.048(3) 0.051(3) 0.045(3) -0.002(2) -0.004(2) 0.003(2)
C30 0.048(3) 0.042(3) 0.043(3) 0.001(2) -0.005(2) -0.004(2)
C31 0.056(3) 0.046(3) 0.037(2) 0.002(2) -0.005(2) -0.003(2)
C32 0.051(3) 0.040(3) 0.032(2) -0.0015(19) -0.004(2) -0.003(2)
C33 0.060(3) 0.038(3) 0.035(2) -0.006(2) 0.002(2) -0.004(2)
C34 0.078(4) 0.053(3) 0.038(3) -0.002(2) -0.001(3) -0.003(3)
C35 0.091(5) 0.066(4) 0.032(3) -0.011(2) 0.008(3) 0.007(3)
C36 0.077(4) 0.057(3) 0.041(3) -0.014(2) 0.008(3) 0.006(3)
C37 0.060(3) 0.040(3) 0.043(3) -0.007(2) 0.012(2) -0.001(2)
C38 0.060(3) 0.036(3) 0.039(2) -0.008(2) 0.007(2) 0.000(2)
C39 0.065(4) 0.047(3) 0.051(3) -0.013(2) 0.016(3) 0.009(3)
C40 0.058(3) 0.042(3) 0.052(3) -0.009(2) 0.013(3) 0.009(2)
C41 0.0694(17) 0.127(2) 0.0781(16) -0.0335(17) 0.0021(14) 0.0379(16)
C42 0.0697(17) 0.127(2) 0.0784(16) -0.0336(17) 0.0022(14) 0.0381(16)
C43 0.0698(17) 0.127(2) 0.0785(16) -0.0336(17) 0.0021(14) 0.0381(16)
C44 0.0696(17) 0.127(2) 0.0785(16) -0.0335(17) 0.0021(14) 0.0380(16)
C45 0.0694(17) 0.127(2) 0.0783(16) -0.0334(17) 0.0021(14) 0.0378(16)
C46 0.0693(17) 0.127(2) 0.0781(16) -0.0334(17) 0.0021(14) 0.0377(16)
B1 0.070(6) 0.278(17) 0.041(4) 0.015(6) 0.004(4) -0.098(9)
B2 0.174(11) 0.069(6) 0.081(6) -0.016(5) 0.073(7) 0.007(6)
F1 0.108(3) 0.145(4) 0.064(2) -0.002(2) 0.015(2) -0.085(3)
F2 0.111(4) 0.237(6) 0.051(2) 0.012(3) -0.006(2) -0.083(4)
C3 0.081(4) 0.073(4) 0.042(3) 0.009(3) 0.021(3) 0.000(3)
F3 0.117(5) 0.292(11) 0.209(9) 0.050(7) 0.023(5) 0.069(6)
C4 0.073(4) 0.074(4) 0.042(3) 0.000(3) 0.024(3) -0.001(3)
F4 0.067(2) 0.131(3) 0.077(2) 0.040(2) -0.0142(19) -0.057(2)
C5 0.070(4) 0.057(3) 0.038(3) 0.000(2) 0.018(3) -0.002(3)
F5 0.272(7) 0.086(3) 0.127(4) -0.057(3) 0.103(5) -0.083(4)
C6 0.050(3) 0.056(3) 0.036(2) 0.005(2) 0.010(2) -0.001(2)
F6 0.173(5) 0.065(3) 0.119(4) -0.028(2) 0.027(3) 0.002(3)
C7 0.046(3) 0.043(3) 0.031(2) -0.0004(19) 0.010(2) -0.001(2)
F7 0.168(6) 0.281(9) 0.140(5) -0.038(5) 0.088(5) -0.031(6)
C8 0.051(3) 0.054(3) 0.036(2) 0.002(2) 0.013(2) 0.005(2)
F8 0.232(7) 0.139(5) 0.123(5) 0.028(4) 0.072(5) 0.033(5)
C47 0.037(3) 0.061(4) 0.080(4) 0.007(3) 0.012(3) 0.008(3)
C48 0.051(4) 0.065(4) 0.096(5) -0.014(3) 0.018(3) 0.007(3)
C49 0.052(4) 0.085(5) 0.109(6) -0.019(4) 0.012(4) 0.028(4)
C50 0.054(4) 0.120(6) 0.098(6) -0.037(5) 0.002(4) 0.028(4)
C51 0.056(4) 0.094(5) 0.079(4) -0.016(4) -0.001(3) 0.025(4)
C52 0.040(3) 0.062(3) 0.059(3) -0.004(3) 0.009(3) 0.006(3)
C53 0.038(3) 0.052(3) 0.050(3) 0.004(2) 0.001(2) 0.008(2)
C54 0.034(3) 0.060(3) 0.062(3) 0.003(3) -0.003(2) -0.001(2)
C55 0.035(3) 0.051(3) 0.053(3) 0.005(2) -0.005(2) -0.002(2)
C56 0.039(3) 0.053(3) 0.065(3) 0.000(3) -0.005(3) -0.002(2)
C57 0.040(3) 0.067(4) 0.111(6) -0.008(4) -0.012(3) -0.010(3)
C58 0.053(4) 0.055(4) 0.136(7) -0.016(4) -0.011(4) -0.016(3)
C59 0.054(4) 0.048(3) 0.113(6) -0.011(3) -0.003(4) -0.017(3)
C60 0.052(3) 0.040(3) 0.058(3) -0.007(2) -0.002(3) -0.005(2)
C61 0.049(3) 0.037(3) 0.046(3) 0.000(2) 0.004(2) -0.011(2)
C62 0.053(3) 0.032(2) 0.050(3) -0.005(2) 0.011(2) -0.002(2)
C63 0.055(3) 0.033(2) 0.043(3) -0.006(2) 0.011(2) 0.002(2)
C64 0.0685(16) 0.0610(15) 0.0975(19) 0.0060(14) 0.0242(15) 0.0240(12)
C65 0.0688(16) 0.0611(15) 0.0975(19) 0.0061(14) 0.0242(15) 0.0240(12)
C66 0.0690(16) 0.0615(15) 0.0980(19) 0.0062(14) 0.0239(15) 0.0242(12)
C67 0.0690(16) 0.0618(15) 0.0985(19) 0.0062(14) 0.0236(15) 0.0240(12)
C68 0.0689(16) 0.0618(14) 0.0986(19) 0.0061(14) 0.0236(15) 0.0239(12)
C69 0.0686(16) 0.0613(15) 0.0982(19) 0.0061(14) 0.0239(15) 0.0238(12)

loop_
_atom_type_symbol
_atom_type_description
_atom_type_scat_dispersion_real
_atom_type_scat_dispersion_imag
_atom_type_scat_source
C C 0.0033 0.0016 'International Tables Vol C Tables 4.2.6.8 and 6.1.1.4'
H H 0.0000 0.0000 'International Tables Vol C Tables 4.2.6.8 and 6.1.1.4'
B B 0.0013 0.0007 'International Tables Vol C Tables 4.2.6.8 and 6.1.1.4'
F F 0.0171 0.0103 'International Tables Vol C Tables 4.2.6.8 and 6.1.1.4'
Fe Fe 0.3463 0.8444 'International Tables Vol C Tables 4.2.6.8 and 6.1.1.4'
N N 0.0061 0.0033 'International Tables Vol C Tables 4.2.6.8 and 6.1.1.4'
O O 0.0106 0.0060 'International Tables Vol C Tables 4.2.6.8 and 6.1.1.4'

loop_
_geom_angle_atom_site_label_1
_geom_angle_atom_site_label_2
_geom_angle_atom_site_label_3
_geom_angle
_geom_angle_site_symmetry_1
_geom_angle_site_symmetry_3
O1 Fe1 O1 177.41(16) 2_655 .
O1 Fe1 O3 91.11(11) 2_655 .
O1 Fe1 O3 90.21(12) . .
O1 Fe1 O3 90.21(12) 2_655 2_655
O1 Fe1 O3 91.12(11) . 2_655
O3 Fe1 O3 118.27(18) . 2_655
O1 Fe1 O2 88.71(8) 2_655 .
O1 Fe1 O2 88.71(8) . .
O3 Fe1 O2 120.86(9) . .
O3 Fe1 O2 120.87(9) 2_655 .
O2 Fe2 O6 100.02(13) . .
O2 Fe2 O4 79.69(13) . .
O6 Fe2 O4 177.45(8) . .
O2 Fe2 N2 99.54(11) . .
O6 Fe2 N2 90.19(14) . .
O4 Fe2 N2 92.36(11) . .
O2 Fe2 N4 113.88(11) . .
O6 Fe2 N4 87.77(13) . .
O4 Fe2 N4 90.03(11) . .
N2 Fe2 N4 146.36(15) . .
O2 Fe2 N3 163.26(14) . .
O6 Fe2 N3 95.23(13) . .
O4 Fe2 N3 85.38(13) . .
N2 Fe2 N3 73.41(14) . .
N4 Fe2 N3 73.35(13) . .
O7 Fe3 O3 98.50(12) . .
O7 Fe3 O5 174.99(12) . .
O3 Fe3 O5 79.41(12) . .
O7 Fe3 N9 88.38(13) . .
O3 Fe3 N9 101.17(14) . .
O5 Fe3 N9 96.48(14) . .
O7 Fe3 N7 89.23(13) . .
O3 Fe3 N7 112.79(13) . .
O5 Fe3 N7 87.42(14) . .
N9 Fe3 N7 145.94(15) . .
O7 Fe3 N8 97.10(13) . .
O3 Fe3 N8 163.33(14) . .
O5 Fe3 N8 85.50(13) . .
N9 Fe3 N8 73.38(15) . .
N7 Fe3 N8 73.22(15) . .
O8 Fe4 O3 99.49(12) . .
O8 Fe4 O5 174.31(12) . .
O3 Fe4 O5 79.45(12) . .
O8 Fe4 N12 89.99(14) . .
O3 Fe4 N12 100.88(14) . .
O5 Fe4 N12 95.70(14) . .
O8 Fe4 N14 87.47(13) . .
O3 Fe4 N14 112.89(14) . .
O5 Fe4 N14 87.81(13) . .
N12 Fe4 N14 146.10(15) . .
O8 Fe4 N13 94.54(14) . .
O3 Fe4 N13 164.96(14) . .
O5 Fe4 N13 87.12(14) . .
N12 Fe4 N13 73.57(15) . .
N14 Fe4 N13 72.95(15) . .
N2 N1 C7 109.5(4) . .
C9 N2 N1 107.4(3) . .
C9 N2 Fe2 119.0(3) . .
N1 N2 Fe2 133.5(3) . .
C10 N3 C14 120.7(4) . .
C10 N3 Fe2 118.7(3) . .
C14 N3 Fe2 120.2(3) . .
N5 N4 C15 105.7(3) . .
N5 N4 Fe2 134.0(3) . .
C15 N4 Fe2 118.3(3) . .
N4 N5 C17 112.1(4) . .
N4 N5 H5 123.9 . .
C17 N5 H5 123.9 . .
C30 N6 N7 112.2(4) . .
C30 N6 H6 123.9 . .
N7 N6 H6 123.9 . .
N6 N7 C32 105.1(4) . .
N6 N7 Fe3 136.6(3) . .
C32 N7 Fe3 118.2(3) . .
C33 N8 C37 121.1(4) . .
C33 N8 Fe3 119.5(3) . .
C37 N8 Fe3 119.3(3) . .
C38 N9 N10 106.3(4) . .
C38 N9 Fe3 118.7(3) . .
N10 N9 Fe3 134.1(3) . .
N9 N10 C40 110.4(4) . .
C53 N11 N12 110.4(4) . .
C53 N11 H11 124.8 . .
N12 N11 H11 124.8 . .
C55 N12 N11 106.2(4) . .
C55 N12 Fe4 119.4(3) . .
N11 N12 Fe4 134.4(3) . .
C60 N13 C56 120.7(4) . .
C60 N13 Fe4 120.3(3) . .
C56 N13 Fe4 118.9(3) . .
N15 N14 C61 105.3(4) . .
N15 N14 Fe4 135.2(3) . .
C61 N14 Fe4 119.4(3) . .
N14 N15 C63 111.9(4) . .
N14 N15 H15 124.0 . .
C63 N15 H15 124.0 . .
Fe2 O2 Fe2 103.5(2) . 2_655
Fe2 O2 Fe1 128.23(10) . .
Fe2 O2 Fe1 128.23(10) 2_655 .
Fe3 O3 Fe4 103.33(14) . .
Fe3 O3 Fe1 129.06(16) . .
Fe4 O3 Fe1 127.59(15) . .
Fe2 O4 Fe2 97.09(16) . 2_655
Fe4 O5 Fe3 97.81(12) . .
C2 C1 C6 119.6(5) . .
C2 C1 H1 120.2 . .
C6 C1 H1 120.2 . .
C3 C2 C1 121.7(6) . .
C3 C2 H2 119.2 . .
C1 C2 H2 119.2 . .
N2 C9 C8 110.0(4) . .
N2 C9 C10 115.8(4) . .
C8 C9 C10 133.9(4) . .
N3 C10 C11 120.2(4) . .
N3 C10 C9 112.1(4) . .
C11 C10 C9 127.7(4) . .
C12 C11 C10 118.6(5) . .
C12 C11 H11A 120.7 . .
C10 C11 H11A 120.7 . .
C11 C12 C13 120.3(5) . .
C11 C12 H12 119.8 . .
C13 C12 H12 119.8 . .
C14 C13 C12 118.3(4) . .
C14 C13 H13 120.9 . .
C12 C13 H13 120.9 . .
N3 C14 C13 121.9(4) . .
N3 C14 C15 111.0(4) . .
C13 C14 C15 127.1(4) . .
N4 C15 C16 110.4(4) . .
N4 C15 C14 115.9(4) . .
C16 C15 C14 133.5(4) . .
C17 C16 C15 105.8(4) . .
C17 C16 H16 127.1 . .
C15 C16 H16 127.1 . .
N5 C17 C16 105.9(4) . .
N5 C17 C18 120.7(4) . .
C16 C17 C18 133.3(4) . .
C19 C18 C23 118.3(4) . .
C19 C18 C17 120.2(5) . .
C23 C18 C17 121.4(4) . .
C18 C19 C20 120.2(5) . .
C18 C19 H19 119.9 . .
C20 C19 H19 119.9 . .
C21 C20 C19 120.6(5) . .
C21 C20 H20 119.7 . .
C19 C20 H20 119.7 . .
C20 C21 C22 120.1(5) . .
C20 C21 H21 120.0 . .
C22 C21 H21 120.0 . .
C21 C22 C23 119.4(5) . .
C21 C22 H22 120.3 . .
C23 C22 H22 120.3 . .
C18 C23 C22 121.4(5) . .
C18 C23 H23 119.3 . .
C22 C23 H23 119.3 . .
C29 C24 C25 120.4(5) . .
C29 C24 H24 119.8 . .
C25 C24 H24 119.8 . .
C26 C25 C24 121.3(6) . .
C26 C25 H25 119.4 . .
C24 C25 H25 119.4 . .
C25 C26 C27 118.6(6) . .
C25 C26 H26 120.7 . .
C27 C26 H26 120.7 . .
C28 C27 C26 120.6(6) . .
C28 C27 H27 119.7 . .
C26 C27 H27 119.7 . .
C27 C28 C29 120.4(6) . .
C27 C28 H28 119.8 . .
C29 C28 H28 119.8 . .
C24 C29 C28 118.6(5) . .
C24 C29 C30 122.4(5) . .
C28 C29 C30 119.0(5) . .
N6 C30 C31 106.5(4) . .
N6 C30 C29 122.2(4) . .
C31 C30 C29 131.3(5) . .
C32 C31 C30 105.6(4) . .
C32 C31 H31 127.2 . .
C30 C31 H31 127.2 . .
N7 C32 C31 110.6(4) . .
N7 C32 C33 115.4(4) . .
C31 C32 C33 133.9(4) . .
N8 C33 C34 120.8(5) . .
N8 C33 C32 113.2(4) . .
C34 C33 C32 125.9(5) . .
C33 C34 C35 118.1(5) . .
C33 C34 H34 120.9 . .
C35 C34 H34 120.9 . .
C36 C35 C34 120.8(5) . .
C36 C35 H35 119.6 . .
C34 C35 H35 119.6 . .
C35 C36 C37 118.4(5) . .
C35 C36 H36 120.8 . .
C37 C36 H36 120.8 . .
N8 C37 C36 120.7(5) . .
N8 C37 C38 112.3(4) . .
C36 C37 C38 126.9(5) . .
N9 C38 C39 110.0(5) . .
N9 C38 C37 116.0(4) . .
C39 C38 C37 133.8(5) . .
C40 C39 C38 105.6(4) . .
C40 C39 H39 127.2 . .
C38 C39 H39 127.2 . .
N10 C40 C39 107.6(5) . .
N10 C40 C41 123.3(5) . .
C39 C40 C41 129.2(5) . .
C46 C41 C42 116.4(7) . .
C46 C41 C40 124.1(6) . .
C42 C41 C40 118.8(6) . .
C43 C42 C41 120.7(7) . .
C43 C42 H42 119.7 . .
C41 C42 H42 119.7 . .
C42 C43 C44 119.7(7) . .
C42 C43 H43 120.1 . .
C44 C43 H43 120.1 . .
C45 C44 C43 118.6(7) . .
C45 C44 H44 120.7 . .
C43 C44 H44 120.7 . .
C44 C45 C46 121.8(7) . .
C44 C45 H45 119.1 . .
C46 C45 H45 119.1 . .
C41 C46 C45 121.3(7) . .
C41 C46 H46 119.3 . .
C45 C46 H46 119.3 . .
F3 B1 F4 112.4(12) . .
F3 B1 F2 112.5(10) . .
F4 B1 F2 110.3(9) . .
F3 B1 F1 111.2(8) . .
F4 B1 F1 107.3(9) . .
F2 B1 F1 102.6(9) . .
F6 B2 F7 110.6(8) . .
F6 B2 F5 109.0(10) . .
F7 B2 F5 109.4(7) . .
F6 B2 F8 106.9(6) . .
F7 B2 F8 112.7(10) . .
F5 B2 F8 108.1(8) . .
C2 C3 C4 119.3(5) . .
C2 C3 H3 120.4 . .
C4 C3 H3 120.4 . .
C3 C4 C5 121.4(5) . .
C3 C4 H4 119.3 . .
C5 C4 H4 119.3 . .
C4 C5 C6 118.5(5) . .
C4 C5 H5A 120.7 . .
C6 C5 H5A 120.7 . .
C1 C6 C5 119.5(4) . .
C1 C6 C7 122.6(4) . .
C5 C6 C7 117.9(5) . .
N1 C7 C8 107.4(4) . .
N1 C7 C6 123.0(4) . .
C8 C7 C6 129.5(4) . .
C7 C8 C9 105.7(4) . .
C7 C8 H8 127.2 . .
C9 C8 H8 127.2 . .
C52 C47 C48 120.3(5) . .
C52 C47 H47 119.8 . .
C48 C47 H47 119.8 . .
C49 C48 C47 119.7(6) . .
C49 C48 H48 120.1 . .
C47 C48 H48 120.1 . .
C48 C49 C50 120.4(6) . .
C48 C49 H49 119.8 . .
C50 C49 H49 119.8 . .
C49 C50 C51 119.9(7) . .
C49 C50 H50 120.0 . .
C51 C50 H50 120.0 . .
C50 C51 C52 120.6(7) . .
C50 C51 H51 119.7 . .
C52 C51 H51 119.7 . .
C47 C52 C51 119.0(5) . .
C47 C52 C53 122.3(5) . .
C51 C52 C53 118.7(5) . .
N11 C53 C54 107.3(4) . .
N11 C53 C52 123.2(5) . .
C54 C53 C52 129.5(5) . .
C55 C54 C53 105.5(5) . .
C55 C54 H54 127.3 . .
C53 C54 H54 127.3 . .
N12 C55 C54 110.6(5) . .
N12 C55 C56 115.9(4) . .
C54 C55 C56 133.3(5) . .
N13 C56 C57 121.1(5) . .
N13 C56 C55 111.9(4) . .
C57 C56 C55 127.0(5) . .
C56 C57 C58 118.2(6) . .
C56 C57 H57 120.9 . .
C58 C57 H57 120.9 . .
C59 C58 C57 120.8(6) . .
C59 C58 H58 119.6 . .
C57 C58 H58 119.6 . .
C60 C59 C58 117.9(6) . .
C60 C59 H59 121.0 . .
C58 C59 H59 121.0 . .
N13 C60 C59 121.2(5) . .
N13 C60 C61 112.3(4) . .
C59 C60 C61 126.5(5) . .
N14 C61 C62 110.4(4) . .
N14 C61 C60 114.9(4) . .
C62 C61 C60 134.6(4) . .
C63 C62 C61 105.8(4) . .
C63 C62 H62 127.1 . .
C61 C62 H62 127.1 . .
N15 C63 C62 106.5(4) . .
N15 C63 C64 120.0(5) . .
C62 C63 C64 133.5(5) . .
C69 C64 C65 118.2(6) . .
C69 C64 C63 121.5(6) . .
C65 C64 C63 120.2(6) . .
C66 C65 C64 120.7(7) . .
C66 C65 H65 119.6 . .
C64 C65 H65 119.6 . .
C67 C66 C65 119.4(6) . .
C67 C66 H66 120.3 . .
C65 C66 H66 120.3 . .
C66 C67 C68 121.8(6) . .
C66 C67 H67 119.1 . .
C68 C67 H67 119.1 . .
C67 C68 C69 118.4(7) . .
C67 C68 H68 120.8 . .
C69 C68 H68 120.8 . .
C64 C69 C68 121.4(6) . .
C64 C69 H69 119.3 . .
C68 C69 H69 119.3 . .

loop_
_geom_bond_atom_site_label_1
_geom_bond_atom_site_label_2
_geom_bond_distance
_geom_bond_site_symmetry_2
Fe1 O1 1.927(2) 2_655
Fe1 O1 1.928(2) .
Fe1 O3 1.933(3) .
Fe1 O3 1.933(3) 2_655
Fe1 O2 1.948(4) .
Fe2 O2 1.898(3) .
Fe2 O6 1.903(3) .
Fe2 O4 1.989(3) .
Fe2 N2 2.104(4) .
Fe2 N4 2.139(3) .
Fe2 N3 2.155(4) .
Fe3 O7 1.905(3) .
Fe3 O3 1.910(3) .
Fe3 O5 1.990(3) .
Fe3 N9 2.115(4) .
Fe3 N7 2.147(4) .
Fe3 N8 2.159(4) .
Fe4 O8 1.906(3) .
Fe4 O3 1.911(3) .
Fe4 O5 1.988(3) .
Fe4 N12 2.098(4) .
Fe4 N14 2.133(4) .
Fe4 N13 2.163(4) .
N1 N2 1.353(5) .
N1 C7 1.376(6) .
N2 C9 1.336(6) .
N3 C10 1.346(5) .
N3 C14 1.350(5) .
N4 N5 1.338(5) .
N4 C15 1.339(6) .
N5 C17 1.363(5) .
N5 H5 0.8800 .
N6 C30 1.348(6) .
N6 N7 1.348(5) .
N6 H6 0.8800 .
N7 C32 1.359(6) .
N8 C33 1.341(6) .
N8 C37 1.342(6) .
N9 C38 1.348(6) .
N9 N10 1.358(6) .
N10 C40 1.363(6) .
N11 C53 1.357(6) .
N11 N12 1.358(5) .
N11 H11 0.8800 .
N12 C55 1.342(6) .
N13 C60 1.344(6) .
N13 C56 1.352(6) .
N14 N15 1.334(5) .
N14 C61 1.355(6) .
N15 C63 1.358(6) .
N15 H15 0.8800 .
C1 C2 1.385(7) .
C1 C6 1.388(7) .
C1 H1 0.9500 .
C2 C3 1.367(8) .
C2 H2 0.9500 .
C9 C8 1.399(6) .
C9 C10 1.456(6) .
C10 C11 1.399(7) .
C11 C12 1.387(7) .
C11 H11A 0.9500 .
C12 C13 1.392(7) .
C12 H12 0.9500 .
C13 C14 1.367(7) .
C13 H13 0.9500 .
C14 C15 1.481(6) .
C15 C16 1.397(6) .
C16 C17 1.379(6) .
C16 H16 0.9500 .
C17 C18 1.458(6) .
C18 C19 1.391(7) .
C18 C23 1.391(7) .
C19 C20 1.393(7) .
C19 H19 0.9500 .
C20 C21 1.376(8) .
C20 H20 0.9500 .
C21 C22 1.378(8) .
C21 H21 0.9500 .
C22 C23 1.390(6) .
C22 H22 0.9500 .
C23 H23 0.9500 .
C24 C29 1.380(7) .
C24 C25 1.393(8) .
C24 H24 0.9500 .
C25 C26 1.344(9) .
C25 H25 0.9500 .
C26 C27 1.403(9) .
C26 H26 0.9500 .
C27 C28 1.373(9) .
C27 H27 0.9500 .
C28 C29 1.384(8) .
C28 H28 0.9500 .
C29 C30 1.474(7) .
C30 C31 1.395(7) .
C31 C32 1.385(7) .
C31 H31 0.9500 .
C32 C33 1.456(7) .
C33 C34 1.389(7) .
C34 C35 1.387(8) .
C34 H34 0.9500 .
C35 C36 1.373(8) .
C35 H35 0.9500 .
C36 C37 1.393(7) .
C36 H36 0.9500 .
C37 C38 1.450(7) .
C38 C39 1.401(7) .
C39 C40 1.378(7) .
C39 H39 0.9500 .
C40 C41 1.478(9) .
C41 C46 1.341(10) .
C41 C42 1.418(9) .
C42 C43 1.387(9) .
C42 H42 0.9500 .
C43 C44 1.384(10) .
C43 H43 0.9500 .
C44 C45 1.312(9) .
C44 H44 0.9500 .
C45 C46 1.409(9) .
C45 H45 0.9500 .
C46 H46 0.9500 .
B1 F3 1.305(17) .
B1 F4 1.318(9) .
B1 F2 1.418(11) .
B1 F1 1.454(12) .
B2 F6 1.323(9) .
B2 F7 1.330(10) .
B2 F5 1.369(13) .
B2 F8 1.417(12) .
C3 C4 1.369(8) .
C3 H3 0.9500 .
C4 C5 1.402(7) .
C4 H4 0.9500 .
C5 C6 1.410(7) .
C5 H5A 0.9500 .
C6 C7 1.475(6) .
C7 C8 1.377(7) .
C8 H8 0.9500 .
C47 C52 1.375(8) .
C47 C48 1.401(8) .
C47 H47 0.9500 .
C48 C49 1.370(9) .
C48 H48 0.9500 .
C49 C50 1.378(10) .
C49 H49 0.9500 .
C50 C51 1.378(9) .
C50 H50 0.9500 .
C51 C52 1.393(8) .
C51 H51 0.9500 .
C52 C53 1.472(7) .
C53 C54 1.386(7) .
C54 C55 1.387(7) .
C54 H54 0.9500 .
C55 C56 1.461(7) .
C56 C57 1.363(8) .
C57 C58 1.397(9) .
C57 H57 0.9500 .
C58 C59 1.382(9) .
C58 H58 0.9500 .
C59 C60 1.378(7) .
C59 H59 0.9500 .
C60 C61 1.473(7) .
C61 C62 1.382(7) .
C62 C63 1.375(7) .
C62 H62 0.9500 .
C63 C64 1.459(8) .
C64 C69 1.380(9) .
C64 C65 1.395(9) .
C65 C66 1.384(9) .
C65 H65 0.9500 .
C66 C67 1.363(9) .
C66 H66 0.9500 .
C67 C68 1.373(9) .
C67 H67 0.9500 .
C68 C69 1.394(9) .
C68 H68 0.9500 .
C69 H69 0.9500 .

loop_
_geom_torsion_atom_site_label_1
_geom_torsion_atom_site_label_2
_geom_torsion_atom_site_label_3
_geom_torsion_atom_site_label_4
_geom_torsion
_geom_torsion_site_symmetry_4
C7 N1 N2 C9 0.1(5) .
C7 N1 N2 Fe2 178.6(3) .
C15 N4 N5 C17 0.4(5) .
Fe2 N4 N5 C17 -162.7(3) .
C30 N6 N7 C32 0.9(5) .
C30 N6 N7 Fe3 -177.1(4) .
C38 N9 N10 C40 0.3(5) .
Fe3 N9 N10 C40 168.9(4) .
C53 N11 N12 C55 0.8(5) .
C53 N11 N12 Fe4 -179.4(4) .
C61 N14 N15 C63 2.5(5) .
Fe4 N14 N15 C63 -173.8(3) .
O6 Fe2 O2 Fe2 -177.42(8) 2_655
O4 Fe2 O2 Fe2 0.0 2_655
N2 Fe2 O2 Fe2 90.68(11) 2_655
N4 Fe2 O2 Fe2 -85.41(12) 2_655
N3 Fe2 O2 Fe2 27.2(4) 2_655
O6 Fe2 O2 Fe1 2.58(8) .
O4 Fe2 O2 Fe1 180.0 .
N2 Fe2 O2 Fe1 -89.32(11) .
N4 Fe2 O2 Fe1 94.59(12) .
N3 Fe2 O2 Fe1 -152.8(4) .
C6 C1 C2 C3 -0.4(10) .
N1 N2 C9 C8 -0.3(6) .
Fe2 N2 C9 C8 -179.1(3) .
N1 N2 C9 C10 174.6(4) .
Fe2 N2 C9 C10 -4.2(6) .
C14 N3 C10 C11 1.9(8) .
Fe2 N3 C10 C11 -170.3(4) .
C14 N3 C10 C9 -177.9(5) .
Fe2 N3 C10 C9 9.8(6) .
N2 C9 C10 N3 -3.7(7) .
C8 C9 C10 N3 169.6(6) .
N2 C9 C10 C11 176.5(5) .
C8 C9 C10 C11 -10.2(10) .
N3 C10 C11 C12 -1.1(9) .
C9 C10 C11 C12 178.7(6) .
C10 C11 C12 C13 0.2(10) .
C11 C12 C13 C14 -0.1(10) .
C10 N3 C14 C13 -1.9(8) .
Fe2 N3 C14 C13 170.3(4) .
C10 N3 C14 C15 178.3(4) .
Fe2 N3 C14 C15 -9.5(6) .
C12 C13 C14 N3 0.9(9) .
C12 C13 C14 C15 -179.3(5) .
N5 N4 C15 C16 0.4(5) .
Fe2 N4 C15 C16 166.6(3) .
N5 N4 C15 C14 -176.3(4) .
Fe2 N4 C15 C14 -10.0(6) .
N3 C14 C15 N4 12.4(6) .
C13 C14 C15 N4 -167.4(5) .
N3 C14 C15 C16 -163.3(5) .
C13 C14 C15 C16 16.9(10) .
N4 C15 C16 C17 -1.0(6) .
C14 C15 C16 C17 174.9(5) .
N4 N5 C17 C16 -1.0(5) .
N4 N5 C17 C18 177.9(4) .
C15 C16 C17 N5 1.2(5) .
C15 C16 C17 C18 -177.6(5) .
N5 C17 C18 C19 -162.7(5) .
C16 C17 C18 C19 15.9(8) .
N5 C17 C18 C23 15.2(7) .
C16 C17 C18 C23 -166.2(5) .
C23 C18 C19 C20 -0.9(8) .
C17 C18 C19 C20 177.0(5) .
C18 C19 C20 C21 0.3(9) .
C19 C20 C21 C22 0.4(9) .
C20 C21 C22 C23 -0.5(8) .
C19 C18 C23 C22 0.9(7) .
C17 C18 C23 C22 -177.0(4) .
C21 C22 C23 C18 -0.2(8) .
C29 C24 C25 C26 -1.1(10) .
C24 C25 C26 C27 3.2(11) .
C25 C26 C27 C28 -3.8(12) .
C26 C27 C28 C29 2.1(12) .
C25 C24 C29 C28 -0.6(9) .
C25 C24 C29 C30 -179.1(5) .
C27 C28 C29 C24 0.1(11) .
C27 C28 C29 C30 178.6(7) .
N7 N6 C30 C31 -0.9(6) .
N7 N6 C30 C29 177.4(4) .
C24 C29 C30 N6 0.6(8) .
C28 C29 C30 N6 -177.8(6) .
C24 C29 C30 C31 178.6(6) .
C28 C29 C30 C31 0.1(9) .
N6 C30 C31 C32 0.6(5) .
C29 C30 C31 C32 -177.6(5) .
N6 N7 C32 C31 -0.5(5) .
Fe3 N7 C32 C31 178.0(3) .
N6 N7 C32 C33 -176.2(4) .
Fe3 N7 C32 C33 2.3(6) .
C30 C31 C32 N7 -0.1(6) .
C30 C31 C32 C33 174.6(5) .
C37 N8 C33 C34 -2.1(7) .
Fe3 N8 C33 C34 174.4(4) .
C37 N8 C33 C32 176.6(4) .
Fe3 N8 C33 C32 -6.9(5) .
N7 C32 C33 N8 2.9(6) .
C31 C32 C33 N8 -171.5(5) .
N7 C32 C33 C34 -178.4(5) .
C31 C32 C33 C34 7.1(9) .
N8 C33 C34 C35 2.4(8) .
C32 C33 C34 C35 -176.1(5) .
C33 C34 C35 C36 -1.7(9) .
C34 C35 C36 C37 0.6(9) .
C33 N8 C37 C36 0.9(7) .
Fe3 N8 C37 C36 -175.6(4) .
C33 N8 C37 C38 -176.7(4) .
Fe3 N8 C37 C38 6.9(6) .
C35 C36 C37 N8 -0.1(8) .
C35 C36 C37 C38 177.1(5) .
N10 N9 C38 C39 -1.1(5) .
Fe3 N9 C38 C39 -171.7(3) .
N10 N9 C38 C37 173.9(4) .
Fe3 N9 C38 C37 3.2(6) .
N8 C37 C38 N9 -6.4(6) .
C36 C37 C38 N9 176.2(5) .
N8 C37 C38 C39 167.0(5) .
C36 C37 C38 C39 -10.4(9) .
N9 C38 C39 C40 1.4(6) .
C37 C38 C39 C40 -172.3(5) .
N9 N10 C40 C39 0.5(6) .
N9 N10 C40 C41 -178.9(6) .
C38 C39 C40 N10 -1.1(6) .
C38 C39 C40 C41 178.3(6) .
N10 C40 C41 C46 -1.4(12) .
C39 C40 C41 C46 179.3(8) .
N10 C40 C41 C42 168.5(6) .
C39 C40 C41 C42 -10.8(12) .
C46 C41 C42 C43 -7.3(13) .
C40 C41 C42 C43 -178.0(8) .
C41 C42 C43 C44 -2.9(13) .
C42 C43 C44 C45 11.8(13) .
C43 C44 C45 C46 -10.4(14) .
C42 C41 C46 C45 9.0(14) .
C40 C41 C46 C45 179.1(8) .
C44 C45 C46 C41 -0.2(15) .
C1 C2 C3 C4 0.1(10) .
C2 C3 C4 C5 0.9(10) .
C3 C4 C5 C6 -1.4(9) .
C2 C1 C6 C5 -0.1(9) .
C2 C1 C6 C7 179.9(5) .
C4 C5 C6 C1 1.0(8) .
C4 C5 C6 C7 -179.0(5) .
N2 N1 C7 C8 0.2(5) .
N2 N1 C7 C6 -177.5(4) .
C1 C6 C7 N1 10.8(8) .
C5 C6 C7 N1 -169.2(5) .
C1 C6 C7 C8 -166.2(6) .
C5 C6 C7 C8 13.8(8) .
N1 C7 C8 C9 -0.3(6) .
C6 C7 C8 C9 177.1(5) .
N2 C9 C8 C7 0.4(6) .
C10 C9 C8 C7 -173.2(6) .
C52 C47 C48 C49 0.3(10) .
C47 C48 C49 C50 1.2(11) .
C48 C49 C50 C51 -1.6(13) .
C49 C50 C51 C52 0.5(12) .
C48 C47 C52 C51 -1.4(9) .
C48 C47 C52 C53 178.6(5) .
C50 C51 C52 C47 1.1(10) .
C50 C51 C52 C53 -179.0(7) .
N12 N11 C53 C54 -0.5(6) .
N12 N11 C53 C52 -179.7(5) .
C47 C52 C53 N11 16.3(8) .
C51 C52 C53 N11 -163.6(6) .
C47 C52 C53 C54 -162.7(6) .
C51 C52 C53 C54 17.4(9) .
N11 C53 C54 C55 0.1(6) .
C52 C53 C54 C55 179.2(5) .
N11 N12 C55 C54 -0.7(6) .
Fe4 N12 C55 C54 179.4(4) .
N11 N12 C55 C56 175.0(4) .
Fe4 N12 C55 C56 -4.9(6) .
C53 C54 C55 N12 0.4(6) .
C53 C54 C55 C56 -174.4(6) .
C60 N13 C56 C57 1.0(9) .
Fe4 N13 C56 C57 -178.4(5) .
C60 N13 C56 C55 -177.3(5) .
Fe4 N13 C56 C55 3.4(6) .
N12 C55 C56 N13 0.9(7) .
C54 C55 C56 N13 175.4(6) .
N12 C55 C56 C57 -177.3(6) .
C54 C55 C56 C57 -2.7(11) .
N13 C56 C57 C58 -0.5(10) .
C55 C56 C57 C58 177.5(6) .
C56 C57 C58 C59 0.0(12) .
C57 C58 C59 C60 0.1(12) .
C56 N13 C60 C59 -0.9(8) .
Fe4 N13 C60 C59 178.4(5) .
C56 N13 C60 C61 177.9(5) .
Fe4 N13 C60 C61 -2.7(6) .
C58 C59 C60 N13 0.4(10) .
C58 C59 C60 C61 -178.3(6) .
N15 N14 C61 C62 -1.4(5) .
Fe4 N14 C61 C62 175.6(3) .
N15 N14 C61 C60 -178.4(4) .
Fe4 N14 C61 C60 -1.4(6) .
N13 C60 C61 N14 2.6(6) .
C59 C60 C61 N14 -178.7(6) .
N13 C60 C61 C62 -173.4(5) .
C59 C60 C61 C62 5.3(10) .
N14 C61 C62 C63 -0.1(5) .
C60 C61 C62 C63 176.0(5) .
N14 N15 C63 C62 -2.6(5) .
N14 N15 C63 C64 176.0(5) .
C61 C62 C63 N15 1.6(5) .
C61 C62 C63 C64 -176.7(6) .
N15 C63 C64 C69 20.9(9) .
C62 C63 C64 C69 -161.0(6) .
N15 C63 C64 C65 -155.9(6) .
C62 C63 C64 C65 22.2(10) .
C69 C64 C65 C66 -1.1(11) .
C63 C64 C65 C66 175.8(6) .
C64 C65 C66 C67 0.2(11) .
C65 C66 C67 C68 -0.5(11) .
C66 C67 C68 C69 1.6(11) .
C65 C64 C69 C68 2.3(11) .
C63 C64 C69 C68 -174.6(6) .
C67 C68 C69 C64 -2.5(11) .
